data_4020049
loop_
_publ_author_name
'Kay M. Brummond'
'Sang-phyo Hong'

_journal_name_full 'Journal of Organic Chemistry'
_journal_page_first 907
_journal_page_last 916
_journal_paper_doi 10.1021/jo0483567
_journal_volume 70
_journal_year 2005
_chemical_formula_sum 'C37 H45 N O7'
_chemical_formula_weight 615.74
_space_group_IT_number 1
_symmetry_cell_setting triclinic
_symmetry_space_group_name_Hall 'P 1'
_symmetry_space_group_name_H-M 'P 1'
_atom_sites_solution_hydrogens geom
_atom_sites_solution_primary direct
_atom_sites_solution_secondary difmap
_cell_angle_alpha 80.6900(10)
_cell_angle_beta 82.8660(10)
_cell_angle_gamma 69.1140(10)
_cell_formula_units_Z 2
_cell_length_a 9.1321(4)
_cell_length_b 9.1935(4)
_cell_length_c 22.2192(10)
_cell_measurement_reflns_used 4674
_cell_measurement_temperature 296(2)
_cell_measurement_theta_max 22.13
_cell_measurement_theta_min 2.39
_cell_volume 1715.42(13)
_diffrn_ambient_temperature 296(2)
_diffrn_detector_area_resol_mean ?
_diffrn_measurement_device_type 'CCD area detector'
_diffrn_measurement_method 'phi and omega scans'
_diffrn_radiation_monochromator graphite
_diffrn_radiation_source 'fine-focus sealed tube'
_diffrn_radiation_type MoK\a
_diffrn_radiation_wavelength 0.71073
_diffrn_reflns_av_R_equivalents 0.0134
_diffrn_reflns_av_sigmaI/netI 0.0371
_diffrn_reflns_limit_h_max 10
_diffrn_reflns_limit_h_min -10
_diffrn_reflns_limit_k_max 10
_diffrn_reflns_limit_k_min -10
_diffrn_reflns_limit_l_max 26
_diffrn_reflns_limit_l_min -26
_diffrn_reflns_number 13834
_diffrn_reflns_theta_max 25.00
_diffrn_reflns_theta_min 1.86
_diffrn_standards_decay_% 0
_diffrn_standards_interval_count ?
_diffrn_standards_interval_time ?
_diffrn_standards_number ?
_exptl_absorpt_coefficient_mu 0.082
_exptl_absorpt_correction_T_max 0.9967
_exptl_absorpt_correction_T_min 0.9935
_exptl_absorpt_correction_type multi-scan
_exptl_absorpt_process_details 'Sadabs program (Bruker SHELXTL)'
_exptl_crystal_colour ?
_exptl_crystal_density_diffrn 1.192
_exptl_crystal_density_meas 0
_exptl_crystal_density_method 'not measured'
_exptl_crystal_description plate
_exptl_crystal_F_000 660
_exptl_crystal_size_max 0.08
_exptl_crystal_size_mid 0.08
_exptl_crystal_size_min 0.04
_refine_ls_abs_structure_details 'Flack H D (1983), Acta Cryst. A39, 876-881'
_refine_ls_abs_structure_Flack 0.0(10)
_refine_ls_extinction_coef ?
_refine_ls_extinction_method none
_refine_ls_goodness_of_fit_ref 1.164
_refine_ls_hydrogen_treatment mixed
_refine_ls_matrix_type full
_refine_ls_number_parameters 807
_refine_ls_number_reflns 11440
_refine_ls_number_restraints 3
_refine_ls_restrained_S_all 1.164
_refine_ls_R_factor_all 0.0991
_refine_ls_R_factor_gt 0.0632
_refine_ls_shift/su_max 0.020
_refine_ls_shift/su_mean 0.001
_refine_ls_structure_factor_coef Fsqd
_refine_ls_weighting_details 'calc w=1/[\s^2^(Fo^2^)+(0.0800P)^2^+0.0000P] where P=(Fo^2^+2Fc^2^)/3'
_refine_ls_weighting_scheme calc
_refine_ls_wR_factor_gt 0.1585
_refine_ls_wR_factor_ref 0.1730
_reflns_number_gt 7206
_reflns_number_total 11440
_reflns_threshold_expression >2sigma(I)
_cod_depositor_comments
;
The following automatic conversions were performed:
'_symmetry_cell_setting' value 'Triclinic' changed to 'triclinic'
according to '/home/saulius/struct/CIF-dictionaries/cif_core.dic'
dictionary named 'cif_core.dic' version 2.4.1 from 2010-06-29.

Automatic conversion script
Id: cif_fix_enum 1527 2010-12-29 10:47:43Z saulius 
;
_cod_original_sg_symbol_H-M P1
_cod_database_code 4020049

loop_
_symmetry_equiv_pos_as_xyz
'x, y, z'

loop_
_atom_site_label
_atom_site_type_symbol
_atom_site_fract_x
_atom_site_fract_y
_atom_site_fract_z
_atom_site_U_iso_or_equiv
_atom_site_adp_type
_atom_site_occupancy
_atom_site_symmetry_multiplicity
_atom_site_calc_flag
_atom_site_refinement_flags
_atom_site_disorder_assembly
_atom_site_disorder_group
N1 N 0.1662(4) 0.6954(4) 0.66021(15) 0.0795(9) Uani 1 1 d . . .
H1N H 0.259(5) 0.710(4) 0.6471(16) 0.079(11) Uiso 1 1 d . . .
C1 C -0.0802(4) 0.9811(4) 0.70738(17) 0.0756(9) Uani 1 1 d . . .
H1A H -0.0064 1.0090 0.6766 0.091 Uiso 1 1 calc R . .
H1B H -0.1089 0.9010 0.6933 0.091 Uiso 1 1 calc R . .
O1 O -0.1818(3) 1.2498(3) 0.72514(15) 0.0988(8) Uani 1 1 d . . .
O2 O -0.3000(4) 1.1741(3) 0.65859(15) 0.1073(9) Uani 1 1 d . . .
C2 C 0.0004(4) 0.9132(4) 0.76710(15) 0.0664(8) Uani 1 1 d . . .
H2A H 0.0295 0.9968 0.7790 0.080 Uiso 1 1 calc R . .
N2 N 0.5150(4) 0.0767(5) 0.45318(18) 0.0888(11) Uani 1 1 d . . .
H2N H 0.477(4) 0.018(4) 0.4638(15) 0.052(10) Uiso 1 1 d . . .
O3 O -0.0408(3) 0.8319(3) 0.87393(12) 0.0903(8) Uani 1 1 d . . .
C3 C -0.1158(4) 0.8789(4) 0.81811(18) 0.0788(10) Uani 1 1 d . . .
H3A H -0.1455 0.7929 0.8089 0.095 Uiso 1 1 calc R . .
O4 O 0.2758(3) 0.8265(3) 0.73071(12) 0.0843(7) Uani 1 1 d . . .
C4 C -0.2621(5) 1.0210(5) 0.8246(2) 0.0980(12) Uani 1 1 d . . .
H4A H -0.3366 0.9920 0.8548 0.118 Uiso 1 1 calc R . .
H4B H -0.2350 1.1011 0.8394 0.118 Uiso 1 1 calc R . .
C5 C -0.3384(4) 1.0876(5) 0.7652(2) 0.1003(13) Uani 1 1 d . . .
H5A H -0.4260 1.1834 0.7710 0.120 Uiso 1 1 calc R . .
H5B H -0.3797 1.0133 0.7535 0.120 Uiso 1 1 calc R . .
O5 O 0.1466(8) 0.1431(6) 0.9634(2) 0.194(2) Uani 1 1 d . . .
C6 C -0.2246(4) 1.1231(4) 0.71391(18) 0.0784(10) Uani 1 1 d . . .
O6 O -0.0233(4) 0.6220(4) 0.63225(14) 0.1027(8) Uani 1 1 d . . .
O7 O 0.2807(5) 0.7278(6) 0.54682(18) 0.1545(16) Uani 1 1 d . . .
C7 C -0.2164(7) 1.3669(6) 0.6748(3) 0.1258(17) Uani 1 1 d . . .
H7A H -0.1246 1.3953 0.6598 0.151 Uiso 1 1 calc R . .
H7B H -0.3007 1.4599 0.6863 0.151 Uiso 1 1 calc R . .
O8 O -0.0574(3) 0.4404(4) 0.38551(15) 0.1057(9) Uani 1 1 d . . .
C8 C -0.2636(8) 1.3029(8) 0.6282(3) 0.144(2) Uani 1 1 d . . .
H8A H -0.3545 1.3800 0.6092 0.173 Uiso 1 1 calc R . .
H8B H -0.1787 1.2709 0.5969 0.173 Uiso 1 1 calc R . .
O9 O 0.0270(4) 0.5397(4) 0.45597(16) 0.1149(10) Uani 1 1 d . . .
C9 C 0.1522(4) 0.7745(4) 0.76171(16) 0.0685(8) Uani 1 1 d . . .
H9A H 0.1822 0.7250 0.8029 0.082 Uiso 1 1 calc R . .
C10 C 0.3475(5) 0.8908(5) 0.7688(2) 0.0996(13) Uani 1 1 d . . .
H10A H 0.2658 0.9642 0.7923 0.120 Uiso 1 1 calc R . .
H10B H 0.4077 0.9484 0.7431 0.120 Uiso 1 1 calc R . .
O10 O 1.0148(13) 0.1699(12) 0.1437(7) 0.266(6) Uani 1 1 d . . .
O11 O 0.3583(3) 0.3198(3) 0.24124(12) 0.0906(7) Uani 1 1 d . . .
C11 C 0.4533(4) 0.7665(5) 0.8117(2) 0.0927(12) Uani 1 1 d . . .
O12 O 0.3688(3) -0.0186(3) 0.38195(13) 0.0973(8) Uani 1 1 d . . .
C12 C 0.4240(6) 0.7603(9) 0.8721(3) 0.1361(19) Uani 1 1 d . . .
H12A H 0.3380 0.8352 0.8896 0.163 Uiso 1 1 calc R . .
C13 C 0.5318(10) 0.6316(12) 0.9099(3) 0.164(3) Uani 1 1 d . . .
H13A H 0.5143 0.6232 0.9522 0.197 Uiso 1 1 calc R . .
O13 O 0.5927(4) 0.2540(4) 0.48401(14) 0.1042(9) Uani 1 1 d . . .
C14 C 0.6528(8) 0.5278(8) 0.8847(3) 0.1321(19) Uani 1 1 d . . .
H14A H 0.7201 0.4457 0.9092 0.159 Uiso 1 1 calc R . .
O14 O 0.4978(7) -0.0620(6) 0.5660(2) 0.194(3) Uani 1 1 d . . .
C15 C 0.6794(6) 0.5390(7) 0.8254(3) 0.1243(18) Uani 1 1 d . . .
H15A H 0.7665 0.4651 0.8081 0.149 Uiso 1 1 calc R . .
C16 C 0.5831(5) 0.6554(6) 0.7890(3) 0.1086(14) Uani 1 1 d . . .
H16A H 0.6055 0.6605 0.7469 0.130 Uiso 1 1 calc R . .
C17 C -0.1380(6) 0.7614(6) 1.0244(3) 0.191(3) Uani 1 1 d G . .
H17A H -0.2441 0.8103 1.0178 0.230 Uiso 1 1 calc R . .
C18 C -0.0869(11) 0.7465(9) 1.0822(2) 0.252(6) Uani 1 1 d G . .
H18A H -0.1587 0.7854 1.1143 0.302 Uiso 1 1 calc R . .
C19 C 0.0716(12) 0.6735(9) 1.0921(2) 0.233(5) Uani 1 1 d G . .
H19A H 0.1058 0.6636 1.1307 0.279 Uiso 1 1 calc R . .
C20 C 0.1790(8) 0.6154(8) 1.0441(4) 0.236(5) Uani 1 1 d G . .
H20A H 0.2850 0.5665 1.0507 0.283 Uiso 1 1 calc R . .
C21 C 0.1278(5) 0.6303(6) 0.9863(3) 0.161(2) Uani 1 1 d G . .
H21A H 0.1997 0.5914 0.9543 0.193 Uiso 1 1 calc R . .
C22 C -0.0306(5) 0.7033(5) 0.97648(17) 0.1069(13) Uani 1 1 d G . .
C23 C -0.0890(8) 0.7204(7) 0.9154(3) 0.1320(18) Uani 1 1 d . . .
H23A H -0.0487 0.6198 0.8998 0.158 Uiso 1 1 calc R . .
H23B H -0.2028 0.7537 0.9190 0.158 Uiso 1 1 calc R . .
C24 C 0.1475(4) 0.6485(4) 0.72521(16) 0.0717(9) Uani 1 1 d . . .
H24A H 0.0441 0.6370 0.7342 0.086 Uiso 1 1 calc R . .
C25 C 0.2729(4) 0.4876(5) 0.7427(2) 0.0905(11) Uani 1 1 d . . .
H25A H 0.2878 0.4238 0.7101 0.109 Uiso 1 1 calc R . .
H25B H 0.3716 0.5032 0.7451 0.109 Uiso 1 1 calc R . .
C26 C 0.1243(5) 0.3308(5) 0.8059(2) 0.0893(11) Uani 1 1 d . . .
H26A H 0.0697 0.3433 0.7717 0.107 Uiso 1 1 calc R . .
C27 C 0.0890(6) 0.2470(6) 0.8575(3) 0.1077(14) Uani 1 1 d . . .
H27A H 0.0096 0.2052 0.8588 0.129 Uiso 1 1 calc R . .
C28 C 0.1702(8) 0.2237(6) 0.9081(3) 0.1213(17) Uani 1 1 d . . .
C29 C 0.2864(9) 0.2913(7) 0.9042(3) 0.143(2) Uani 1 1 d . . .
H29A H 0.3426 0.2780 0.9380 0.172 Uiso 1 1 calc R . .
C30 C 0.3180(6) 0.3761(6) 0.8516(3) 0.1151(15) Uani 1 1 d . . .
H30A H 0.3962 0.4198 0.8497 0.138 Uiso 1 1 calc R . .
C31 C 0.2368(4) 0.3981(4) 0.80179(19) 0.0778(10) Uani 1 1 d . . .
C32 C 0.0432(14) 0.0632(12) 0.9688(5) 0.233(4) Uani 1 1 d . . .
H32A H 0.0403 0.0102 1.0096 0.350 Uiso 1 1 calc R . .
H32B H 0.0769 -0.0124 0.9402 0.350 Uiso 1 1 calc R . .
H32C H -0.0597 0.1358 0.9603 0.350 Uiso 1 1 calc R . .
C33 C 0.0853(5) 0.6718(4) 0.61884(18) 0.0796(10) Uani 1 1 d . . .
C34 C 0.1309(6) 0.7182(6) 0.5533(2) 0.0975(13) Uani 1 1 d . . .
H34A H 0.1328 0.6360 0.5298 0.117 Uiso 1 1 calc R . .
C35 C 0.0027(9) 0.8693(9) 0.5299(3) 0.146(2) Uani 1 1 d . . .
H35A H -0.0987 0.8661 0.5368 0.175 Uiso 1 1 calc R . .
C36 C 0.0108(10) 0.9892(11) 0.5047(4) 0.190(3) Uani 1 1 d . . .
H36A H 0.1081 1.0021 0.4961 0.228 Uiso 1 1 calc R . .
H36B H -0.0800 1.0712 0.4933 0.228 Uiso 1 1 calc R . .
C37 C 0.3888(7) 0.6537(9) 0.5058(3) 0.160(3) Uani 1 1 d . . .
H37A H 0.4825 0.6781 0.5062 0.239 Uiso 1 1 calc R . .
H37B H 0.3496 0.6869 0.4659 0.239 Uiso 1 1 calc R . .
H37C H 0.4124 0.5425 0.5158 0.239 Uiso 1 1 calc R . .
C38 C 0.1052(5) 0.5978(5) 0.3513(2) 0.0966(13) Uani 1 1 d . . .
H38A H 0.1815 0.6340 0.3650 0.116 Uiso 1 1 calc R . .
H38B H 0.0092 0.6870 0.3452 0.116 Uiso 1 1 calc R . .
C39 C 0.1681(5) 0.5318(5) 0.2909(2) 0.0967(12) Uani 1 1 d . . .
H39A H 0.0864 0.5087 0.2746 0.116 Uiso 1 1 calc R . .
H39B H 0.1955 0.6105 0.2618 0.116 Uiso 1 1 calc R . .
C40 C 0.3101(4) 0.3852(4) 0.29812(18) 0.0799(10) Uani 1 1 d . . .
H40A H 0.3963 0.4116 0.3103 0.096 Uiso 1 1 calc R . .
C41 C 0.2756(4) 0.2628(4) 0.34670(17) 0.0718(9) Uani 1 1 d . . .
H41A H 0.1909 0.2375 0.3327 0.086 Uiso 1 1 calc R . .
C42 C 0.2146(4) 0.3289(4) 0.40608(17) 0.0795(10) Uani 1 1 d . . .
H42A H 0.2971 0.3518 0.4220 0.095 Uiso 1 1 calc R . .
H42B H 0.1875 0.2505 0.4355 0.095 Uiso 1 1 calc R . .
C43 C 0.0726(4) 0.4761(5) 0.3994(2) 0.0866(11) Uani 1 1 d . . .
C44 C -0.1046(8) 0.5078(10) 0.4812(3) 0.157(3) Uani 1 1 d . . .
H44A H -0.1821 0.6004 0.4962 0.188 Uiso 1 1 calc R . .
H44B H -0.0782 0.4245 0.5152 0.188 Uiso 1 1 calc R . .
C45 C -0.1641(6) 0.4618(8) 0.4354(3) 0.1284(18) Uani 1 1 d . . .
H45A H -0.1837 0.3648 0.4503 0.154 Uiso 1 1 calc R . .
H45B H -0.2627 0.5417 0.4239 0.154 Uiso 1 1 calc R . .
C46 C 0.4202(4) 0.1085(4) 0.35196(19) 0.0795(10) Uani 1 1 d . . .
H46A H 0.4649 0.0856 0.3107 0.095 Uiso 1 1 calc R . .
C47 C 0.2955(6) -0.0797(5) 0.3449(2) 0.1083(14) Uani 1 1 d . . .
H47A H 0.2133 0.0060 0.3243 0.130 Uiso 1 1 calc R . .
H47B H 0.2468 -0.1482 0.3706 0.130 Uiso 1 1 calc R . .
C48 C 0.5378(7) -0.2962(7) 0.3177(3) 0.1337(19) Uani 1 1 d . . .
H48A H 0.5478 -0.3229 0.3596 0.160 Uiso 1 1 calc R . .
C49 C 0.6462(9) -0.3801(9) 0.2795(5) 0.159(3) Uani 1 1 d . . .
H49A H 0.7270 -0.4688 0.2946 0.191 Uiso 1 1 calc R . .
C50 C 0.6389(13) -0.3370(12) 0.2196(5) 0.166(3) Uani 1 1 d . . .
H50A H 0.7196 -0.3901 0.1928 0.200 Uiso 1 1 calc R . .
C51 C 0.5112(18) -0.2130(15) 0.1970(5) 0.210(4) Uani 1 1 d . . .
H51A H 0.5037 -0.1846 0.1551 0.251 Uiso 1 1 calc R . .
C52 C 0.3909(11) -0.1293(8) 0.2394(4) 0.163(3) Uani 1 1 d . . .
H52A H 0.3017 -0.0481 0.2259 0.195 Uiso 1 1 calc R . .
C53 C 0.4115(6) -0.1712(5) 0.2972(3) 0.1029(14) Uani 1 1 d . . .
C54 C 0.5493(4) 0.1085(4) 0.38859(18) 0.0806(10) Uani 1 1 d . . .
H54A H 0.5558 0.2141 0.3806 0.097 Uiso 1 1 calc R . .
C55 C 0.7114(5) -0.0070(5) 0.3695(2) 0.1018(13) Uani 1 1 d . . .
H55A H 0.7803 -0.0263 0.4020 0.122 Uiso 1 1 calc R . .
H55B H 0.6998 -0.1060 0.3658 0.122 Uiso 1 1 calc R . .
C56 C 0.8523(5) 0.1589(5) 0.3096(2) 0.0971(12) Uani 1 1 d . . .
H56A H 0.8453 0.2029 0.3451 0.116 Uiso 1 1 calc R . .
C57 C 0.9247(6) 0.2106(6) 0.2583(3) 0.1156(16) Uani 1 1 d . . .
H57A H 0.9643 0.2909 0.2580 0.139 Uiso 1 1 calc R . .
C58 C 0.9382(6) 0.1411(8) 0.2066(3) 0.1251(18) Uani 1 1 d . . .
C59 C 0.8811(8) 0.0277(9) 0.2060(3) 0.147(2) Uani 1 1 d . . .
H59A H 0.8930 -0.0197 0.1709 0.177 Uiso 1 1 calc R . .
C60 C 0.8046(7) -0.0179(6) 0.2581(3) 0.1276(18) Uani 1 1 d . . .
H60A H 0.7611 -0.0950 0.2575 0.153 Uiso 1 1 calc R . .
C61 C 0.7893(4) 0.0451(5) 0.3110(2) 0.0900(12) Uani 1 1 d . . .
C62 C 1.0354(19) 0.265(3) 0.1491(7) 0.310(13) Uani 1 1 d . . .
H62A H 1.0902 0.2980 0.1127 0.465 Uiso 1 1 calc R . .
H62B H 1.0985 0.2434 0.1832 0.465 Uiso 1 1 calc R . .
H62C H 0.9375 0.3478 0.1566 0.465 Uiso 1 1 calc R . .
C63 C 0.4655(7) 0.3783(7) 0.2044(2) 0.1213(15) Uani 1 1 d . . .
H63A H 0.5597 0.3517 0.2258 0.146 Uiso 1 1 calc R . .
H63B H 0.4201 0.4918 0.1969 0.146 Uiso 1 1 calc R . .
C64 C 0.6123(9) 0.3671(12) 0.1058(3) 0.182(3) Uani 1 1 d . . .
H64A H 0.6516 0.4380 0.1173 0.219 Uiso 1 1 calc R . .
C65 C 0.6580(13) 0.3166(18) 0.0501(5) 0.221(5) Uani 1 1 d . . .
H65A H 0.7270 0.3527 0.0228 0.266 Uiso 1 1 calc R . .
C66 C 0.5951(14) 0.2043(15) 0.0350(4) 0.198(4) Uani 1 1 d . . .
H66A H 0.6251 0.1653 -0.0025 0.237 Uiso 1 1 calc R . .
C67 C 0.4959(14) 0.1572(11) 0.0740(4) 0.213(4) Uani 1 1 d . . .
H67A H 0.4535 0.0869 0.0639 0.255 Uiso 1 1 calc R . .
C68 C 0.4548(11) 0.2124(9) 0.1299(3) 0.169(3) Uani 1 1 d . . .
H68A H 0.3868 0.1758 0.1576 0.203 Uiso 1 1 calc R . .
C69 C 0.5080(6) 0.3142(7) 0.1454(2) 0.1144(16) Uani 1 1 d . . .
C70 C 0.5432(4) 0.1454(5) 0.49555(19) 0.0843(11) Uani 1 1 d . . .
C71 C 0.5064(6) 0.0877(7) 0.5612(2) 0.1095(15) Uani 1 1 d . . .
H71A H 0.5935 0.0803 0.5846 0.131 Uiso 1 1 calc R . .
C72 C 0.3585(11) 0.2088(12) 0.5866(3) 0.170(3) Uani 1 1 d . . .
H72A H 0.3639 0.3093 0.5803 0.204 Uiso 1 1 calc R . .
C73 C 0.2395(13) 0.2048(13) 0.6121(4) 0.205(4) Uani 1 1 d . . .
H73A H 0.2211 0.1101 0.6208 0.247 Uiso 1 1 calc R . .
H73B H 0.1634 0.2962 0.6237 0.247 Uiso 1 1 calc R . .
C74 C 0.5743(7) -0.1744(7) 0.6059(3) 0.141(2) Uani 1 1 d . . .
H74D H 0.5524 -0.2678 0.6033 0.212 Uiso 1 1 calc R . .
H74A H 0.5420 -0.1444 0.6462 0.212 Uiso 1 1 calc R . .
H74B H 0.6850 -0.1942 0.5978 0.212 Uiso 1 1 calc R . .

loop_
_atom_site_aniso_label
_atom_site_aniso_U_11
_atom_site_aniso_U_22
_atom_site_aniso_U_33
_atom_site_aniso_U_23
_atom_site_aniso_U_13
_atom_site_aniso_U_12
N1 0.0691(19) 0.086(2) 0.093(3) -0.0220(17) -0.0022(17) -0.0353(17)
C1 0.069(2) 0.077(2) 0.087(2) -0.0120(18) -0.0114(17) -0.0300(19)
O1 0.109(2) 0.0690(15) 0.130(2) -0.0064(16) -0.0409(16) -0.0364(14)
O2 0.116(2) 0.0840(18) 0.132(2) 0.0061(17) -0.0624(19) -0.0381(16)
C2 0.0611(19) 0.0654(19) 0.078(2) -0.0081(16) -0.0128(16) -0.0256(17)
N2 0.098(2) 0.086(2) 0.096(3) 0.007(2) -0.0265(19) -0.050(2)
O3 0.0915(18) 0.1012(19) 0.0831(17) -0.0028(15) -0.0070(14) -0.0425(16)
C3 0.070(2) 0.076(2) 0.094(3) -0.0032(19) -0.012(2) -0.030(2)
O4 0.0614(13) 0.1034(18) 0.1012(17) -0.0162(14) -0.0076(12) -0.0421(13)
C4 0.069(2) 0.101(3) 0.119(3) -0.013(2) 0.001(2) -0.026(2)
C5 0.062(2) 0.088(3) 0.150(4) -0.020(3) -0.016(3) -0.020(2)
O5 0.298(7) 0.159(4) 0.155(4) 0.017(3) -0.002(4) -0.136(5)
C6 0.069(2) 0.069(2) 0.103(3) -0.0057(19) -0.030(2) -0.0253(19)
O6 0.108(2) 0.118(2) 0.109(2) -0.0088(16) -0.0171(16) -0.0709(19)
O7 0.144(3) 0.246(5) 0.132(3) -0.089(3) 0.044(2) -0.128(3)
C7 0.139(4) 0.096(3) 0.156(5) -0.003(3) -0.021(4) -0.060(3)
O8 0.0769(17) 0.123(2) 0.137(2) -0.0513(19) 0.0008(17) -0.0461(16)
C8 0.173(5) 0.136(5) 0.134(4) 0.035(4) -0.069(4) -0.070(4)
O9 0.095(2) 0.136(3) 0.133(3) -0.065(2) 0.0074(18) -0.0469(19)
C9 0.0554(19) 0.078(2) 0.078(2) -0.0077(17) -0.0087(15) -0.0297(18)
C10 0.070(2) 0.099(3) 0.143(4) -0.025(3) -0.015(2) -0.039(2)
O10 0.170(6) 0.210(8) 0.413(17) 0.025(8) 0.007(8) -0.095(6)
O11 0.0987(18) 0.0977(18) 0.0761(17) -0.0038(14) -0.0066(14) -0.0376(16)
C11 0.058(2) 0.110(3) 0.121(4) -0.035(3) -0.014(2) -0.032(2)
O12 0.120(2) 0.0675(15) 0.118(2) -0.0023(14) -0.0290(17) -0.0466(15)
C12 0.090(3) 0.184(6) 0.130(5) -0.042(4) -0.012(3) -0.031(4)
C13 0.150(6) 0.244(9) 0.112(5) -0.037(6) -0.010(5) -0.079(7)
O13 0.115(2) 0.106(2) 0.111(2) -0.0137(16) -0.0118(16) -0.0606(19)
C14 0.114(4) 0.175(6) 0.104(4) -0.010(4) -0.037(3) -0.040(4)
O14 0.317(6) 0.184(4) 0.157(3) 0.086(3) -0.137(4) -0.185(5)
C15 0.102(3) 0.114(4) 0.164(6) -0.019(4) -0.046(4) -0.033(3)
C16 0.078(3) 0.122(4) 0.130(4) -0.017(3) -0.032(3) -0.031(3)
C17 0.167(6) 0.180(7) 0.199(8) -0.034(6) 0.059(6) -0.044(5)
C18 0.360(18) 0.345(16) 0.114(6) -0.083(8) 0.067(8) -0.203(15)
C19 0.279(13) 0.305(14) 0.112(6) 0.013(7) -0.020(7) -0.113(12)
C20 0.275(12) 0.213(9) 0.209(10) 0.041(8) -0.128(10) -0.063(9)
C21 0.149(6) 0.189(7) 0.136(5) -0.025(5) -0.006(4) -0.048(5)
C22 0.120(4) 0.106(3) 0.083(3) 0.005(2) 0.012(3) -0.038(3)
C23 0.165(5) 0.131(4) 0.119(4) 0.018(3) -0.011(3) -0.089(4)
C24 0.0582(19) 0.078(2) 0.081(3) -0.0105(18) -0.0018(16) -0.0264(18)
C25 0.072(2) 0.082(3) 0.114(3) -0.019(2) -0.002(2) -0.021(2)
C26 0.076(2) 0.082(2) 0.111(3) -0.007(2) -0.010(2) -0.030(2)
C27 0.099(3) 0.095(3) 0.136(4) -0.033(3) -0.004(3) -0.034(3)
C28 0.162(5) 0.088(3) 0.120(4) -0.008(3) 0.006(4) -0.058(3)
C29 0.203(7) 0.122(4) 0.119(5) 0.004(4) -0.057(4) -0.066(5)
C30 0.114(3) 0.107(3) 0.137(4) 0.002(3) -0.050(3) -0.048(3)
C31 0.069(2) 0.060(2) 0.102(3) -0.016(2) -0.011(2) -0.0145(18)
C32 0.271(11) 0.176(8) 0.241(10) -0.002(7) 0.068(8) -0.103(8)
C33 0.077(2) 0.076(2) 0.092(3) -0.019(2) -0.010(2) -0.028(2)
C34 0.113(3) 0.106(3) 0.094(3) -0.040(3) 0.002(3) -0.053(3)
C35 0.190(7) 0.139(5) 0.110(4) -0.004(4) 0.015(4) -0.073(5)
C36 0.174(7) 0.172(8) 0.206(8) 0.007(7) -0.005(6) -0.053(6)
C37 0.113(4) 0.181(6) 0.172(6) -0.071(5) 0.023(4) -0.026(4)
C38 0.082(2) 0.070(2) 0.136(4) -0.015(3) -0.005(2) -0.024(2)
C39 0.093(3) 0.073(2) 0.113(3) 0.009(2) -0.021(2) -0.020(2)
C40 0.077(2) 0.080(2) 0.087(3) -0.007(2) -0.0087(19) -0.034(2)
C41 0.071(2) 0.067(2) 0.084(2) -0.0078(18) -0.0126(17) -0.0301(18)
C42 0.080(2) 0.087(3) 0.082(2) -0.0115(19) -0.0129(19) -0.039(2)
C43 0.074(2) 0.091(3) 0.112(3) -0.038(2) -0.005(2) -0.039(2)
C44 0.140(5) 0.217(7) 0.156(5) -0.083(5) 0.047(4) -0.106(5)
C45 0.096(3) 0.167(5) 0.137(4) -0.023(4) 0.007(3) -0.067(4)
C46 0.087(2) 0.062(2) 0.098(3) -0.0075(18) -0.016(2) -0.034(2)
C47 0.117(3) 0.079(3) 0.150(4) -0.022(3) -0.035(3) -0.048(3)
C48 0.118(4) 0.088(3) 0.194(6) -0.057(4) -0.017(4) -0.015(3)
C49 0.136(5) 0.128(5) 0.231(9) -0.060(6) -0.016(6) -0.048(4)
C50 0.229(10) 0.150(7) 0.145(6) -0.076(6) 0.039(6) -0.088(7)
C51 0.305(13) 0.165(8) 0.161(8) 0.003(7) -0.016(9) -0.094(9)
C52 0.244(9) 0.105(4) 0.132(5) -0.027(4) -0.018(6) -0.046(5)
C53 0.117(4) 0.064(3) 0.140(5) -0.020(3) -0.024(3) -0.038(3)
C54 0.086(3) 0.064(2) 0.093(3) -0.0011(19) -0.026(2) -0.025(2)
C55 0.096(3) 0.082(3) 0.125(4) -0.008(3) -0.036(3) -0.021(2)
C56 0.079(3) 0.096(3) 0.121(3) -0.029(3) -0.009(2) -0.027(2)
C57 0.087(3) 0.111(4) 0.162(5) -0.043(4) -0.002(3) -0.040(3)
C58 0.084(3) 0.152(5) 0.138(5) -0.014(4) 0.011(3) -0.047(3)
C59 0.133(5) 0.192(6) 0.143(5) -0.084(5) 0.028(4) -0.073(5)
C60 0.123(4) 0.109(4) 0.168(6) -0.056(4) -0.016(4) -0.042(3)
C61 0.065(2) 0.071(2) 0.131(4) -0.025(2) -0.019(2) -0.0111(19)
C62 0.178(11) 0.48(3) 0.219(13) -0.189(19) -0.018(10) 0.011(17)
C63 0.130(4) 0.134(4) 0.099(4) -0.006(3) 0.011(3) -0.054(3)
C64 0.167(6) 0.300(10) 0.087(4) -0.035(5) 0.017(4) -0.094(6)
C65 0.229(10) 0.307(14) 0.126(8) -0.017(8) -0.005(6) -0.096(10)
C66 0.211(9) 0.234(10) 0.093(5) -0.033(6) 0.014(6) -0.013(7)
C67 0.330(13) 0.207(9) 0.109(6) -0.037(5) 0.030(7) -0.109(9)
C68 0.262(9) 0.166(6) 0.098(4) -0.028(4) 0.022(5) -0.103(7)
C69 0.106(3) 0.132(4) 0.082(3) 0.010(3) -0.007(3) -0.023(3)
C70 0.082(2) 0.084(3) 0.098(3) 0.000(2) -0.030(2) -0.040(2)
C71 0.119(4) 0.131(4) 0.098(3) 0.016(3) -0.041(3) -0.068(4)
C72 0.152(7) 0.227(9) 0.131(5) 0.019(5) -0.009(5) -0.084(7)
C73 0.206(9) 0.208(9) 0.192(9) 0.001(7) -0.002(7) -0.073(8)
C74 0.135(4) 0.109(4) 0.166(5) 0.014(4) -0.023(4) -0.036(4)
